data_1565663
loop_
_publ_author_name
'M\"unzfeld, Luca'
'Sun, Xiaofei'
'Schlittenhardt, S\"oren'
'Schoo, Christoph'
'Hauser, Adrian'
'Gillhuber, Sebastian'
'Weigend, Florian'
'Ruben, Mario'
'Roesky, Peter W.'

_publ_section_title
;
 Introduction of plumbole to f-element chemistry
;
_journal_issue 4
_journal_name_full 'Chemical Science'
_journal_page_first 945
_journal_page_last 954
_journal_paper_doi 10.1039/D1SC03805B
_journal_volume 13
_journal_year 2022
_chemical_formula_moiety 'C30 H60 B Er O Si2'
_chemical_formula_sum 'C30 H60 B Er O Si2'
_chemical_formula_weight 671.03
_space_group_crystal_system orthorhombic
_space_group_IT_number 62
_space_group_name_Hall '-P 2ac 2n'
_space_group_name_H-M_alt 'P n m a'
_atom_sites_solution_hydrogens mixed
_atom_sites_solution_primary dual
_audit_creation_date 2020-03-31
_audit_creation_method
;
Olex2 1.2
(compiled 2018.05.29 svn.r3508 for OlexSys, GUI svn.r5506)
;
_audit_update_record
;
2021-03-02 deposited with the CCDC.	2021-11-29 downloaded from the CCDC.
;
_cell_angle_alpha 90
_cell_angle_beta 90
_cell_angle_gamma 90
_cell_formula_units_Z 4
_cell_length_a 15.8956(3)
_cell_length_b 24.9080(5)
_cell_length_c 8.4943(7)
_cell_measurement_reflns_used 22721
_cell_measurement_temperature 150
_cell_measurement_theta_max 26.90
_cell_measurement_theta_min 1.28
_cell_volume 3363.1(3)
_computing_molecular_graphics 'Olex2 (Dolomanov et al., 2009)'
_computing_publication_material 'Olex2 (Dolomanov et al., 2009)'
_computing_structure_refinement 'ShelXL (Sheldrick, 2015)'
_computing_structure_solution 'ShelXT (Sheldrick, 2015)'
_diffrn_ambient_temperature 150
_diffrn_detector 'image plate (34 cm diameter)'
_diffrn_detector_area_resol_mean 6.67
_diffrn_detector_type 'STOE Imaging Plate'
_diffrn_measured_fraction_theta_full 1.000
_diffrn_measured_fraction_theta_max 0.997
_diffrn_measurement_device '2-circle diffractometer'
_diffrn_measurement_device_type 'STOE IPDS II'
_diffrn_measurement_method 'rotation method, \w scans'
_diffrn_radiation_collimation '0.5 mm diameter, multiple pinhole'
_diffrn_radiation_monochromator 'plane graphite'
_diffrn_radiation_polarisn_norm 0
_diffrn_radiation_probe x-ray
_diffrn_radiation_type MoK\a
_diffrn_radiation_wavelength 0.71073
_diffrn_reflns_av_R_equivalents 0.0239
_diffrn_reflns_av_unetI/netI 0.0190
_diffrn_reflns_Laue_measured_fraction_full 1.000
_diffrn_reflns_Laue_measured_fraction_max 0.997
_diffrn_reflns_limit_h_max 19
_diffrn_reflns_limit_h_min -19
_diffrn_reflns_limit_k_max 31
_diffrn_reflns_limit_k_min -31
_diffrn_reflns_limit_l_max 9
_diffrn_reflns_limit_l_min -10
_diffrn_reflns_number 18104
_diffrn_reflns_point_group_measured_fraction_full 1.000
_diffrn_reflns_point_group_measured_fraction_max 0.997
_diffrn_reflns_theta_full 25.242
_diffrn_reflns_theta_max 26.371
_diffrn_reflns_theta_min 2.533
_diffrn_source 'sealed X-ray tube, 12 x 0.4 mm long-fine focus'
_diffrn_source_current 40
_diffrn_source_power 2.000
_diffrn_source_voltage 50
_exptl_absorpt_coefficient_mu 2.586
_exptl_absorpt_correction_T_max 0.7593
_exptl_absorpt_correction_T_min 0.2221
_exptl_absorpt_correction_type multi-scan
_exptl_absorpt_process_details
;
STOE X-Red32, absorption correction by Gaussian integration, analogous to
P. Coppens, "The Evaluation of Absorption and Extinction in Single-Crystal
Structure Analysis", published in: F. R. Ahmed (Editor), "Crystallographic
Computing", Munksgaard, Copenhagen (1970), 255 - 270.
Afterwards scaling of reflection intensities was performed within STOE LANA.
J. Koziskova, F. Hahn, J. Richter, J. Kozisek, "Comparison of different
absorption corrections on the model structure of tetrakis(\m~2~-acetato)-
diaqua-di-copper(II)", Acta Chimica Slovaca, vol. 9, no. 2, 2016, pp. 136 - 140.
;
_exptl_crystal_colour 'clear pink'
_exptl_crystal_colour_lustre clear
_exptl_crystal_colour_primary pink
_exptl_crystal_density_diffrn 1.325
_exptl_crystal_description irregular
_exptl_crystal_F_000 1396
_exptl_crystal_size_max 0.485
_exptl_crystal_size_mid 0.344
_exptl_crystal_size_min 0.091
_refine_diff_density_max 0.777
_refine_diff_density_min -0.313
_refine_diff_density_rms 0.076
_refine_ls_extinction_method none
_refine_ls_goodness_of_fit_ref 0.991
_refine_ls_hydrogen_treatment mixed
_refine_ls_matrix_type full
_refine_ls_number_parameters 212
_refine_ls_number_reflns 3514
_refine_ls_number_restraints 66
_refine_ls_restrained_S_all 0.988
_refine_ls_R_factor_all 0.0279
_refine_ls_R_factor_gt 0.0232
_refine_ls_shift/su_max 0.001
_refine_ls_shift/su_mean 0.000
_refine_ls_structure_factor_coef Fsqd
_refine_ls_weighting_details 'w=1/[\s^2^(Fo^2^)+(0.0417P)^2^] where P=(Fo^2^+2Fc^2^)/3'
_refine_ls_weighting_scheme calc
_refine_ls_wR_factor_gt 0.0591
_refine_ls_wR_factor_ref 0.0599
_reflns_Friedel_coverage 0.000
_reflns_number_gt 2931
_reflns_number_total 3514
_reflns_threshold_expression 'I > 2\s(I)'
_cod_data_source_file d1sc03805b2.cif
_cod_data_source_block lmm148
_cod_depositor_comments 'Adding full bibliography for 1565662--1565670.cif.'
_cod_database_code 1565663
_shelx_shelxl_version_number 2016/6
_shelx_space_group_comment
;
The symmetry employed for this shelxl refinement is uniquely defined
by the following loop, which should always be used as a source of
symmetry information in preference to the above space-group names.
They are only intended as comments.
;
_olex2_refinement_description
;
1. Fixed Uiso
 At 1.2 times of:
  All C(H) groups, All C(H,H) groups
 At 1.5 times of:
  All C(H,H,H) groups
2. Restrained distances
 C17-C16 \\sim C16-C15 \\sim C15-C14
 with sigma of 0.02
 O1-C17 \\sim O1-C14
 with sigma of 0.02
 O1-C16 \\sim O1-C15
 with sigma of 0.04
 C16-C14 \\sim C17-C15
 with sigma of 0.04
3. Uiso/Uaniso restraints and constraints
O1 \\sim C14 \\sim C15 \\sim C16 \\sim C17: within 2A with sigma of 0.04 and
sigma for terminal atoms of 0.08
4. Rigid body (RIGU) restrains
 O1, C14, C15, C16, C17
 with sigma for 1-2 distances of 0.004 and sigma for 1-3 distances of 0.004
5. Others
 Fixed Sof: O1(0.5) C14(0.5) H14A(0.5) H14B(0.5) C15(0.5) H15A(0.5) H15B(0.5)
 C16(0.5) H16A(0.5) H16B(0.5) C17(0.5) H17A(0.5) H17B(0.5)
6.a Ternary CH refined with riding coordinates:
 C5(H5), C8(H8), C11(H11)
6.b Secondary CH2 refined with riding coordinates:
 C14(H14A,H14B), C15(H15A,H15B), C16(H16A,H16B), C17(H17A,H17B)
6.c Idealised Me refined as rotating group:
 C6(H6A,H6B,H6C), C7(H7A,H7B,H7C), C9(H9A,H9B,H9C), C10(H10A,H10B,H10C),
 C12(H12A,H12B,H12C), C13(H13A,H13B,H13C)
;
_olex2_diffrn_ambient_temperature_device 'Oxford Cryosystems'
_olex2_submission_special_instructions 'No special instructions were received'

loop_
_space_group_symop_operation_xyz
'x, y, z'
'-x+1/2, -y, z+1/2'
'-x, y+1/2, -z'
'x+1/2, -y+1/2, -z+1/2'
'-x, -y, -z'
'x-1/2, y, -z-1/2'
'x, -y-1/2, z'
'-x-1/2, y-1/2, z-1/2'

loop_
_atom_site_label
_atom_site_type_symbol
_atom_site_fract_x
_atom_site_fract_y
_atom_site_fract_z
_atom_site_U_iso_or_equiv
_atom_site_adp_type
_atom_site_occupancy
_atom_site_site_symmetry_order
_atom_site_calc_flag
_atom_site_refinement_flags_posn
_atom_site_refinement_flags_adp
_atom_site_refinement_flags_occupancy
_atom_site_disorder_assembly
_atom_site_disorder_group
Er1 Er 0.75599(2) 0.750000 0.55970(2) 0.03004(7) Uani 1 2 d S T P . .
H1A H 0.744(3) 0.750000 0.830(7) 0.086(19) Uiso 1 2 d S T P . .
H1B H 0.8357(15) 0.7867(10) 0.758(3) 0.049(7) Uiso 1 1 d . . . . .
Si1 Si 0.62183(4) 0.60915(3) 0.59435(8) 0.03786(17) Uani 1 1 d . . . . .
C1 C 0.64543(14) 0.67931(10) 0.5189(3) 0.0346(6) Uani 1 1 d . . . . .
C2 C 0.60579(15) 0.72175(10) 0.6036(3) 0.0336(5) Uani 1 1 d . . . . .
H2 H 0.5797(13) 0.7090(9) 0.701(3) 0.029(6) Uiso 1 1 d . . . . .
C3 C 0.69392(15) 0.68132(11) 0.3786(3) 0.0361(6) Uani 1 1 d . . . . .
H3 H 0.7158(15) 0.6504(10) 0.353(3) 0.028(6) Uiso 1 1 d . . . . .
C4 C 0.72224(16) 0.72181(11) 0.2763(3) 0.0386(6) Uani 1 1 d . . . . .
H4 H 0.7546(12) 0.7058(12) 0.194(3) 0.033(7) Uiso 1 1 d . . . . .
C5 C 0.7112(2) 0.56194(13) 0.5405(4) 0.0515(7) Uani 1 1 d . . . . .
H5 H 0.713474 0.561147 0.422849 0.062 Uiso 1 1 calc R . . . .
C6 C 0.7989(2) 0.57948(15) 0.5959(5) 0.0726(10) Uani 1 1 d . . . . .
H6A H 0.810965 0.615633 0.556334 0.109 Uiso 1 1 calc GR . . . .
H6B H 0.841190 0.554347 0.555609 0.109 Uiso 1 1 calc GR . . . .
H6C H 0.800655 0.579670 0.711260 0.109 Uiso 1 1 calc GR . . . .
C7 C 0.6945(2) 0.50405(13) 0.5932(4) 0.0780(11) Uani 1 1 d . . . . .
H7A H 0.694650 0.502298 0.708493 0.117 Uiso 1 1 calc GR . . . .
H7B H 0.738517 0.480487 0.551440 0.117 Uiso 1 1 calc GR . . . .
H7C H 0.639578 0.492355 0.553496 0.117 Uiso 1 1 calc GR . . . .
C8 C 0.52328(16) 0.58498(12) 0.4910(3) 0.0427(6) Uani 1 1 d . . . . .
H8 H 0.508790 0.549026 0.535800 0.051 Uiso 1 1 calc R . . . .
C9 C 0.53511(18) 0.57776(13) 0.3131(3) 0.0581(8) Uani 1 1 d . . . . .
H9A H 0.552218 0.611995 0.266071 0.087 Uiso 1 1 calc GR . . . .
H9B H 0.481996 0.565954 0.265786 0.087 Uiso 1 1 calc GR . . . .
H9C H 0.578665 0.550717 0.293602 0.087 Uiso 1 1 calc GR . . . .
C10 C 0.44860(17) 0.62251(12) 0.5234(4) 0.0543(7) Uani 1 1 d . . . . .
H10A H 0.438780 0.624659 0.637154 0.081 Uiso 1 1 calc GR . . . .
H10B H 0.398178 0.608430 0.471452 0.081 Uiso 1 1 calc GR . . . .
H10C H 0.461200 0.658395 0.482400 0.081 Uiso 1 1 calc GR . . . .
C11 C 0.59743(18) 0.60978(11) 0.8118(3) 0.0481(7) Uani 1 1 d . . . . .
H11 H 0.555337 0.639157 0.827040 0.058 Uiso 1 1 calc R . . . .
C12 C 0.6722(2) 0.62424(14) 0.9177(3) 0.0709(10) Uani 1 1 d . . . . .
H12A H 0.715033 0.596036 0.910529 0.106 Uiso 1 1 calc GR . . . .
H12B H 0.653029 0.627437 1.026949 0.106 Uiso 1 1 calc GR . . . .
H12C H 0.696377 0.658488 0.883337 0.106 Uiso 1 1 calc GR . . . .
C13 C 0.5548(2) 0.55843(12) 0.8725(4) 0.0655(9) Uani 1 1 d . . . . .
H13A H 0.505098 0.550625 0.808169 0.098 Uiso 1 1 calc GR . . . .
H13B H 0.537720 0.563551 0.982329 0.098 Uiso 1 1 calc GR . . . .
H13C H 0.594385 0.528353 0.865719 0.098 Uiso 1 1 calc GR . . . .
B1 B 0.8167(3) 0.750000 0.8299(5) 0.0431(10) Uani 1 2 d S T P A .
H1C H 0.848(3) 0.750000 0.946(4) 0.057(12) Uiso 1 2 d S T P . .
O1 O 0.89432(16) 0.7478(7) 0.4634(3) 0.0447(11) Uani 0.5 1 d D U . A -1
C14 C 0.9306(4) 0.7128(4) 0.3504(11) 0.108(3) Uani 0.5 1 d D U . A -1
H14A H 0.893015 0.709509 0.258000 0.130 Uiso 0.5 1 calc R . . A -1
H14B H 0.938474 0.676687 0.396648 0.130 Uiso 0.5 1 calc R . . A -1
C15 C 1.0106(3) 0.7345(3) 0.3028(8) 0.073(3) Uani 0.5 1 d D U . A -1
H15A H 1.004615 0.756426 0.206144 0.088 Uiso 0.5 1 calc R . . A -1
H15B H 1.051628 0.705438 0.282695 0.088 Uiso 0.5 1 calc R . . A -1
C16 C 1.0374(3) 0.7678(3) 0.4355(7) 0.063(2) Uani 0.5 1 d D U . A -1
H16A H 1.073673 0.747160 0.508448 0.075 Uiso 0.5 1 calc R . . A -1
H16B H 1.068548 0.799832 0.398605 0.075 Uiso 0.5 1 calc R . . A -1
C17 C 0.9587(4) 0.7830(3) 0.5112(11) 0.097(3) Uani 0.5 1 d D U . A -1
H17A H 0.965253 0.781433 0.627042 0.117 Uiso 0.5 1 calc R . . A -1
H17B H 0.943873 0.820322 0.481921 0.117 Uiso 0.5 1 calc R . . A -1

loop_
_atom_site_aniso_label
_atom_site_aniso_U_11
_atom_site_aniso_U_22
_atom_site_aniso_U_33
_atom_site_aniso_U_23
_atom_site_aniso_U_13
_atom_site_aniso_U_12
Er1 0.02872(9) 0.03459(11) 0.02680(10) 0.000 0.00000(6) 0.000
Si1 0.0429(4) 0.0353(4) 0.0354(4) -0.0047(3) 0.0021(3) -0.0043(3)
C1 0.0343(12) 0.0396(15) 0.0297(12) -0.0045(10) 0.0006(9) 0.0000(10)
C2 0.0339(12) 0.0369(14) 0.0300(12) 0.0010(11) 0.0045(10) 0.0001(10)
C3 0.0360(12) 0.0395(16) 0.0329(13) -0.0058(12) 0.0019(10) -0.0003(11)
C4 0.0335(12) 0.0530(17) 0.0293(13) -0.0048(11) 0.0039(10) -0.0008(11)
C5 0.0501(16) 0.0427(18) 0.0618(19) -0.0055(14) 0.0009(14) 0.0003(14)
C6 0.0507(18) 0.068(2) 0.099(3) -0.007(2) -0.0093(18) 0.0091(17)
C7 0.079(2) 0.042(2) 0.114(3) 0.001(2) 0.014(2) 0.0097(17)
C8 0.0477(14) 0.0429(17) 0.0376(14) -0.0036(12) 0.0034(11) -0.0117(13)
C9 0.0594(17) 0.068(2) 0.0473(17) -0.0125(16) -0.0019(14) -0.0190(15)
C10 0.0458(15) 0.055(2) 0.0616(18) -0.0052(15) 0.0016(13) -0.0088(14)
C11 0.0701(18) 0.0381(15) 0.0362(14) -0.0001(12) 0.0015(13) -0.0068(13)
C12 0.105(3) 0.070(2) 0.0384(17) 0.0061(15) -0.0139(16) -0.026(2)
C13 0.096(2) 0.054(2) 0.0460(17) 0.0036(14) 0.0085(16) -0.0223(18)
B1 0.045(2) 0.049(3) 0.035(2) 0.000 -0.0065(18) 0.000
O1 0.0295(12) 0.065(3) 0.0398(15) -0.016(6) 0.0017(11) 0.002(6)
C14 0.038(3) 0.162(7) 0.125(6) -0.102(6) 0.033(4) -0.027(4)
C15 0.044(3) 0.113(10) 0.063(3) -0.034(4) 0.018(2) -0.005(3)
C16 0.037(3) 0.089(7) 0.062(4) -0.024(3) 0.017(2) -0.017(3)
C17 0.048(4) 0.124(7) 0.119(6) -0.070(5) 0.032(4) -0.032(4)

loop_
_atom_type_symbol
_atom_type_description
_atom_type_scat_dispersion_real
_atom_type_scat_dispersion_imag
_atom_type_scat_source
C C 0.0033 0.0016 'International Tables Vol C Tables 4.2.6.8 and 6.1.1.4'
H H 0.0000 0.0000 'International Tables Vol C Tables 4.2.6.8 and 6.1.1.4'
B B 0.0013 0.0007 'International Tables Vol C Tables 4.2.6.8 and 6.1.1.4'
Er Er -0.2586 4.9576 'International Tables Vol C Tables 4.2.6.8 and 6.1.1.4'
O O 0.0106 0.0060 'International Tables Vol C Tables 4.2.6.8 and 6.1.1.4'
Si Si 0.0817 0.0704 'International Tables Vol C Tables 4.2.6.8 and 6.1.1.4'

loop_
_geom_angle_atom_site_label_1
_geom_angle_atom_site_label_2
_geom_angle_atom_site_label_3
_geom_angle
_geom_angle_site_symmetry_1
_geom_angle_site_symmetry_3
_geom_angle_publ_flag
H1A Er1 H1B 46.7(10) . . ?
C1 Er1 H1A 94.6(7) 7_575 . ?
C1 Er1 H1A 94.6(7) . . ?
C1 Er1 H1B 140.0(7) . . ?
C1 Er1 H1B 102.0(6) 7_575 . ?
C1 Er1 C1 89.01(11) . 7_575 ?
C1 Er1 C2 63.43(8) 7_575 . ?
C1 Er1 C2 32.94(8) 7_575 7_575 ?
C1 Er1 C2 32.94(8) . . ?
C1 Er1 C2 63.43(8) . 7_575 ?
C1 Er1 C4 85.18(8) 7_575 . ?
C1 Er1 C4 62.10(8) . . ?
C1 Er1 C4 62.09(8) 7_575 7_575 ?
C1 Er1 C4 85.18(8) . 7_575 ?
C2 Er1 H1A 77.0(10) 7_575 . ?
C2 Er1 H1A 77.0(10) . . ?
C2 Er1 H1B 121.7(6) . . ?
C2 Er1 H1B 107.6(6) 7_575 . ?
C2 Er1 C2 32.47(11) . 7_575 ?
C2 Er1 C4 82.19(8) 7_575 7_575 ?
C2 Er1 C4 90.99(8) 7_575 . ?
C2 Er1 C4 90.99(8) . 7_575 ?
C2 Er1 C4 82.19(8) . . ?
C3 Er1 H1A 125.5(6) 7_575 . ?
C3 Er1 H1A 125.5(6) . . ?
C3 Er1 H1B 113.3(6) 7_575 . ?
C3 Er1 H1B 160.0(6) . . ?
C3 Er1 C1 32.90(7) 7_575 7_575 ?
C3 Er1 C1 96.80(8) 7_575 . ?
C3 Er1 C1 32.90(7) . . ?
C3 Er1 C1 96.80(8) . 7_575 ?
C3 Er1 C2 61.72(8) . . ?
C3 Er1 C2 61.72(8) 7_575 7_575 ?
C3 Er1 C2 84.73(8) . 7_575 ?
C3 Er1 C2 84.74(8) 7_575 . ?
C3 Er1 C3 86.21(12) 7_575 . ?
C3 Er1 C4 32.16(8) . . ?
C3 Er1 C4 32.16(8) 7_575 7_575 ?
C3 Er1 C4 61.82(9) 7_575 . ?
C3 Er1 C4 61.82(9) . 7_575 ?
C4 Er1 H1A 156.7(8) . . ?
C4 Er1 H1A 156.7(8) 7_575 . ?
C4 Er1 H1B 155.9(7) . . ?
C4 Er1 H1B 134.0(7) 7_575 . ?
C4 Er1 C4 31.79(12) . 7_575 ?
B1 Er1 H1A 27.5(10) . . ?
B1 Er1 H1B 27.1(6) . . ?
B1 Er1 C1 113.48(9) . 7_575 ?
B1 Er1 C1 113.48(9) . . ?
B1 Er1 C2 103.35(12) . . ?
B1 Er1 C2 103.35(12) . 7_575 ?
B1 Er1 C3 136.00(6) . . ?
B1 Er1 C3 136.00(6) . 7_575 ?
B1 Er1 C4 161.17(8) . 7_575 ?
B1 Er1 C4 161.17(8) . . ?
O1 Er1 H1A 115.1(10) . . ?
O1 Er1 H1B 75.5(7) . . ?
O1 Er1 C1 126.3(4) . . ?
O1 Er1 C1 128.6(4) . 7_575 ?
O1 Er1 C2 159.1(3) . . ?
O1 Er1 C2 161.2(3) . 7_575 ?
O1 Er1 C3 99.8(3) . 7_575 ?
O1 Er1 C3 98.0(3) . . ?
O1 Er1 C4 82.09(13) . . ?
O1 Er1 C4 82.81(15) . 7_575 ?
O1 Er1 B1 87.62(13) . . ?
C1 Si1 C5 109.90(12) . . ?
C8 Si1 C1 107.42(12) . . ?
C8 Si1 C5 108.06(13) . . ?
C11 Si1 C1 111.32(11) . . ?
C11 Si1 C5 113.23(13) . . ?
C11 Si1 C8 106.64(12) . . ?
Si1 C1 Er1 137.45(12) . . ?
C2 C1 Er1 73.72(14) . . ?
C2 C1 Si1 115.12(17) . . ?
C3 C1 Er1 73.23(14) . . ?
C3 C1 Si1 115.03(18) . . ?
C3 C1 C2 129.6(2) . . ?
Er1 C2 H2 128.2(12) . . ?
C1 C2 Er1 73.33(13) . . ?
C1 C2 H2 112.0(13) . . ?
C2 C2 Er1 73.77(5) 7_575 . ?
C2 C2 C1 137.85(14) 7_575 . ?
C2 C2 H2 108.9(13) 7_575 . ?
Er1 C3 H3 126.9(16) . . ?
C1 C3 Er1 73.87(14) . . ?
C1 C3 H3 113.4(16) . . ?
C4 C3 Er1 76.31(15) . . ?
C4 C3 C1 135.9(3) . . ?
C4 C3 H3 110.4(16) . . ?
Er1 C4 H4 133.6(13) . . ?
C3 C4 Er1 71.53(15) . . ?
C3 C4 H4 109.0(17) . . ?
C4 C4 Er1 74.11(6) 7_575 . ?
C4 C4 C3 135.86(15) 7_575 . ?
C4 C4 H4 114.7(17) 7_575 . ?
Si1 C5 H5 106.2 . . ?
C6 C5 Si1 115.4(2) . . ?
C6 C5 H5 106.2 . . ?
C7 C5 Si1 112.4(2) . . ?
C7 C5 H5 106.2 . . ?
C7 C5 C6 109.6(3) . . ?
C5 C6 H6A 109.5 . . ?
C5 C6 H6B 109.5 . . ?
C5 C6 H6C 109.5 . . ?
H6A C6 H6B 109.5 . . ?
H6A C6 H6C 109.5 . . ?
H6B C6 H6C 109.5 . . ?
C5 C7 H7A 109.5 . . ?
C5 C7 H7B 109.5 . . ?
C5 C7 H7C 109.5 . . ?
H7A C7 H7B 109.5 . . ?
H7A C7 H7C 109.5 . . ?
H7B C7 H7C 109.5 . . ?
Si1 C8 H8 107.4 . . ?
C9 C8 Si1 113.13(18) . . ?
C9 C8 H8 107.4 . . ?
C9 C8 C10 110.1(2) . . ?
C10 C8 Si1 111.25(18) . . ?
C10 C8 H8 107.4 . . ?
C8 C9 H9A 109.5 . . ?
C8 C9 H9B 109.5 . . ?
C8 C9 H9C 109.5 . . ?
H9A C9 H9B 109.5 . . ?
H9A C9 H9C 109.5 . . ?
H9B C9 H9C 109.5 . . ?
C8 C10 H10A 109.5 . . ?
C8 C10 H10B 109.5 . . ?
C8 C10 H10C 109.5 . . ?
H10A C10 H10B 109.5 . . ?
H10A C10 H10C 109.5 . . ?
H10B C10 H10C 109.5 . . ?
Si1 C11 H11 105.7 . . ?
C12 C11 Si1 114.6(2) . . ?
C12 C11 H11 105.7 . . ?
C12 C11 C13 109.9(2) . . ?
C13 C11 Si1 114.35(19) . . ?
C13 C11 H11 105.7 . . ?
C11 C12 H12A 109.5 . . ?
C11 C12 H12B 109.5 . . ?
C11 C12 H12C 109.5 . . ?
H12A C12 H12B 109.5 . . ?
H12A C12 H12C 109.5 . . ?
H12B C12 H12C 109.5 . . ?
C11 C13 H13A 109.5 . . ?
C11 C13 H13B 109.5 . . ?
C11 C13 H13C 109.5 . . ?
H13A C13 H13B 109.5 . . ?
H13A C13 H13C 109.5 . . ?
H13B C13 H13C 109.5 . . ?
Er1 B1 H1A 67(3) . . ?
Er1 B1 H1B 67.1(13) . . ?
Er1 B1 H1C 176(2) . . ?
H1A B1 H1B 105(2) . . ?
H1A B1 H1C 117(4) . . ?
H1B B1 H1C 110.9(16) . . ?
C14 O1 Er1 129.1(7) . . ?
C17 O1 Er1 124.5(6) . . ?
C17 O1 C14 106.4(4) . . ?
O1 C14 H14A 110.0 . . ?
O1 C14 H14B 110.0 . . ?
O1 C14 C15 108.5(6) . . ?
H14A C14 H14B 108.4 . . ?
C15 C14 H14A 110.0 . . ?
C15 C14 H14B 110.0 . . ?
C14 C15 H15A 110.8 . . ?
C14 C15 H15B 110.8 . . ?
C14 C15 C16 104.7(5) . . ?
H15A C15 H15B 108.9 . . ?
C16 C15 H15A 110.8 . . ?
C16 C15 H15B 110.8 . . ?
C15 C16 H16A 111.0 . . ?
C15 C16 H16B 111.0 . . ?
H16A C16 H16B 109.0 . . ?
C17 C16 C15 103.7(5) . . ?
C17 C16 H16A 111.0 . . ?
C17 C16 H16B 111.0 . . ?
O1 C17 C16 109.5(5) . . ?
O1 C17 H17A 109.8 . . ?
O1 C17 H17B 109.8 . . ?
C16 C17 H17A 109.8 . . ?
C16 C17 H17B 109.8 . . ?
H17A C17 H17B 108.2 . . ?

loop_
_geom_bond_atom_site_label_1
_geom_bond_atom_site_label_2
_geom_bond_distance
_geom_bond_site_symmetry_2
_geom_bond_publ_flag
Er1 H1A 2.31(6) . ?
Er1 H1B 2.30(2) . ?
Er1 C1 2.512(2) . ?
Er1 C1 2.512(2) 7_575 ?
Er1 C2 2.517(2) 7_575 ?
Er1 C2 2.517(2) . ?
Er1 C3 2.503(3) . ?
Er1 C3 2.503(3) 7_575 ?
Er1 C4 2.564(3) 7_575 ?
Er1 C4 2.564(3) . ?
Er1 B1 2.489(4) . ?
Er1 O1 2.347(3) . ?
Si1 C1 1.899(3) . ?
Si1 C5 1.900(3) . ?
Si1 C8 1.894(3) . ?
Si1 C11 1.887(3) . ?
C1 C2 1.426(3) . ?
C1 C3 1.420(3) . ?
C2 C2 1.407(5) 7_575 ?
C2 H2 0.98(2) . ?
C3 H3 0.87(2) . ?
C3 C4 1.405(4) . ?
C4 C4 1.404(5) 7_575 ?
C4 H4 0.96(3) . ?
C5 H5 1.0000 . ?
C5 C6 1.535(5) . ?
C5 C7 1.533(4) . ?
C6 H6A 0.9800 . ?
C6 H6B 0.9800 . ?
C6 H6C 0.9800 . ?
C7 H7A 0.9800 . ?
C7 H7B 0.9800 . ?
C7 H7C 0.9800 . ?
C8 H8 1.0000 . ?
C8 C9 1.533(4) . ?
C8 C10 1.536(4) . ?
C9 H9A 0.9800 . ?
C9 H9B 0.9800 . ?
C9 H9C 0.9800 . ?
C10 H10A 0.9800 . ?
C10 H10B 0.9800 . ?
C10 H10C 0.9800 . ?
C11 H11 1.0000 . ?
C11 C12 1.534(4) . ?
C11 C13 1.537(4) . ?
C12 H12A 0.9800 . ?
C12 H12B 0.9800 . ?
C12 H12C 0.9800 . ?
C13 H13A 0.9800 . ?
C13 H13B 0.9800 . ?
C13 H13C 0.9800 . ?
B1 H1A 1.15(4) . ?
B1 H1B 1.14(3) . ?
B1 H1C 1.10(4) . ?
O1 C14 1.419(10) . ?
O1 C17 1.408(11) . ?
C14 H14A 0.9900 . ?
C14 H14B 0.9900 . ?
C14 C15 1.439(7) . ?
C15 H15A 0.9900 . ?
C15 H15B 0.9900 . ?
C15 C16 1.462(7) . ?
C16 H16A 0.9900 . ?
C16 H16B 0.9900 . ?
C16 C17 1.457(7) . ?
C17 H17A 0.9900 . ?
C17 H17B 0.9900 . ?
